data_4330693
loop_
_publ_author_name
'Xiaofeng Zhang'
'Deguang Huang'
'Yu-Sheng Chen'
'R. H. Holm'

_publ_section_title
;
 Synthesis of Binucleating Macrocycles and Their Nickel(II) Hydroxo- and
 Cyano-Bridged Complexes with Divalent Ions: Anatomical Variation of
 Ligand Features
;
_journal_name_full 'Inorganic Chemistry'
_journal_page_first 11017
_journal_page_last 11029
_journal_paper_doi 10.1021/ic301506x
_journal_volume 51
_journal_year 2012
_chemical_formula_moiety 'C33 H40 Cl Fe N7 Ni O3, C2 H5 O0.5'
_chemical_formula_sum 'C35 H45 Cl Fe N7 Ni O3.5'
_chemical_formula_weight 769.79
_chemical_name_common '[Ni(OiBu)-CN-Fe] 0.5Et2O'
_chemical_name_systematic
; 
 ? 
;
_space_group_IT_number 14
_symmetry_cell_setting monoclinic
_symmetry_space_group_name_Hall '-P 2ybc'
_symmetry_space_group_name_H-M 'P 1 21/c 1'
_atom_sites_solution_hydrogens geom
_atom_sites_solution_primary direct
_atom_sites_solution_secondary difmap
_audit_creation_method SHELXL-97
_cell_angle_alpha 90.00
_cell_angle_beta 105.165(2)
_cell_angle_gamma 90.00
_cell_formula_units_Z 4
_cell_length_a 11.2981(11)
_cell_length_b 15.9375(16)
_cell_length_c 20.206(2)
_cell_measurement_reflns_used 12160
_cell_measurement_temperature 100(2)
_cell_measurement_theta_max 27.30
_cell_measurement_theta_min 2.26
_cell_volume 3511.7(6)
_computing_cell_refinement 'Bruker SAINT'
_computing_data_collection 'Bruker APEX2'
_computing_data_reduction 'Bruker SAINT'
_computing_molecular_graphics 'Bruker SHELXTL'
_computing_publication_material 'Bruker SHELXTL'
_computing_structure_refinement 'SHELXL-97 (Sheldrick, 1997)'
_computing_structure_solution 'SHELXS-97 (Sheldrick, 1990)'
_diffrn_ambient_temperature 100(2)
_diffrn_measured_fraction_theta_full 0.999
_diffrn_measured_fraction_theta_max 0.998
_diffrn_measurement_device_type 'Bruker APEX-II CCD'
_diffrn_measurement_method '\f and \w scans'
_diffrn_radiation_monochromator graphite
_diffrn_radiation_source 'fine-focus sealed tube'
_diffrn_radiation_type MoK\a
_diffrn_radiation_wavelength 0.71073
_diffrn_reflns_av_R_equivalents 0.0432
_diffrn_reflns_av_sigmaI/netI 0.0296
_diffrn_reflns_limit_h_max 14
_diffrn_reflns_limit_h_min -14
_diffrn_reflns_limit_k_max 20
_diffrn_reflns_limit_k_min -20
_diffrn_reflns_limit_l_max 26
_diffrn_reflns_limit_l_min -26
_diffrn_reflns_number 50689
_diffrn_reflns_theta_full 27.50
_diffrn_reflns_theta_max 27.89
_diffrn_reflns_theta_min 1.65
_diffrn_standards_number 0
_exptl_absorpt_coefficient_mu 1.073
_exptl_absorpt_correction_T_max 0.7390
_exptl_absorpt_correction_T_min 0.7052
_exptl_absorpt_correction_type multi-scan
_exptl_absorpt_process_details SADABS
_exptl_crystal_colour red
_exptl_crystal_density_diffrn 1.456
_exptl_crystal_density_meas ?
_exptl_crystal_description prism
_exptl_crystal_F_000 1612
_exptl_crystal_size_max 0.35
_exptl_crystal_size_mid 0.31
_exptl_crystal_size_min 0.30
_refine_diff_density_max 1.414
_refine_diff_density_min -0.757
_refine_diff_density_rms 0.078
_refine_ls_extinction_method none
_refine_ls_goodness_of_fit_ref 1.017
_refine_ls_hydrogen_treatment constr
_refine_ls_matrix_type full
_refine_ls_number_parameters 461
_refine_ls_number_reflns 8372
_refine_ls_number_restraints 31
_refine_ls_restrained_S_all 1.017
_refine_ls_R_factor_all 0.0565
_refine_ls_R_factor_gt 0.0433
_refine_ls_shift/su_max 0.001
_refine_ls_shift/su_mean 0.000
_refine_ls_structure_factor_coef Fsqd
_refine_ls_weighting_details 'calc w=1/[\s^2^(Fo^2^)+(0.0503P)^2^+5.7268P] where P=(Fo^2^+2Fc^2^)/3'
_refine_ls_weighting_scheme calc
_refine_ls_wR_factor_gt 0.1048
_refine_ls_wR_factor_ref 0.1143
_reflns_number_gt 6806
_reflns_number_total 8372
_reflns_threshold_expression >2sigma(I)
_cod_data_source_file ic301506x_si_002_11.cif
_cod_data_source_block compound19
_cod_depositor_comments
;
The following automatic conversions were performed:

'_exptl_crystal_density_meas' value 'none' was changed to '?' - the
value is perceived as not measured.

Automatic conversion script
Id: cif_fix_values 3008 2015-01-20 13:52:24Z robertas 
;
_cod_original_cell_volume 3511.6(6)
_cod_original_formula_sum 'C35 H45 Cl Fe N7 Ni O3.50'
_cod_database_code 4330693

loop_
_symmetry_equiv_pos_as_xyz
'x, y, z'
'-x, y+1/2, -z+1/2'
'-x, -y, -z'
'x, -y-1/2, z-1/2'

loop_
_atom_site_label
_atom_site_type_symbol
_atom_site_fract_x
_atom_site_fract_y
_atom_site_fract_z
_atom_site_U_iso_or_equiv
_atom_site_adp_type
_atom_site_occupancy
_atom_site_symmetry_multiplicity
_atom_site_calc_flag
_atom_site_refinement_flags
_atom_site_disorder_assembly
_atom_site_disorder_group
Ni1 Ni 0.17552(3) 0.55113(2) 0.097603(16) 0.02179(9) Uani 1 1 d . . .
Fe1 Fe 0.40138(3) 0.66205(2) 0.308998(18) 0.02101(9) Uani 1 1 d . . .
Cl1 Cl 0.52547(6) 0.57140(4) 0.27067(4) 0.03451(16) Uani 1 1 d . . .
O1 O 0.1056(2) 0.30421(13) 0.09187(10) 0.0348(5) Uani 1 1 d . . .
O2 O 0.21570(18) 0.67425(13) -0.06859(9) 0.0318(4) Uani 1 1 d . . .
O3 O 0.1062(2) 0.36474(14) -0.16253(10) 0.0365(5) Uani 1 1 d . . .
N1 N 0.1479(2) 0.44214(13) 0.13072(11) 0.0236(4) Uani 1 1 d . . .
N2 N 0.15532(19) 0.49374(14) 0.01632(10) 0.0241(4) Uani 1 1 d . . .
N3 N 0.2019(2) 0.64316(15) 0.04210(11) 0.0265(5) Uani 1 1 d . . .
N4 N 0.42606(19) 0.80208(14) 0.28061(11) 0.0230(4) Uani 1 1 d . . .
N5 N 0.51002(19) 0.71244(14) 0.40834(11) 0.0247(4) Uani 1 1 d . . .
N6 N 0.33218(18) 0.57685(13) 0.38532(10) 0.0213(4) Uani 1 1 d . . .
N7 N 0.2376(2) 0.64717(14) 0.23172(11) 0.0237(4) Uani 1 1 d . . .
C1 C 0.1250(2) 0.37898(17) 0.08346(13) 0.0267(5) Uani 1 1 d . . .
C2 C 0.1305(2) 0.41193(18) 0.01459(13) 0.0263(5) Uani 1 1 d . . .
C3 C 0.1125(2) 0.36727(19) -0.04571(14) 0.0296(6) Uani 1 1 d . . .
H3A H 0.0940 0.3090 -0.0474 0.036 Uiso 1 1 calc R . .
C4 C 0.1226(2) 0.4107(2) -0.10493(13) 0.0302(6) Uani 1 1 d . . .
C5 C 0.1503(2) 0.49602(19) -0.10133(13) 0.0297(6) Uani 1 1 d . . .
H5A H 0.1584 0.5259 -0.1406 0.036 Uiso 1 1 calc R . .
C6 C 0.1655(2) 0.53550(18) -0.03923(13) 0.0264(5) Uani 1 1 d . . .
C7 C 0.1961(2) 0.62610(18) -0.02433(13) 0.0273(5) Uani 1 1 d . . .
C8 C 0.2299(2) 0.72665(17) 0.06565(13) 0.0255(5) Uani 1 1 d . . .
C9 C 0.1557(3) 0.79471(19) 0.03749(14) 0.0309(6) Uani 1 1 d . . .
H9A H 0.0871 0.7868 -0.0009 0.037 Uiso 1 1 calc R . .
C10 C 0.1828(3) 0.87378(19) 0.06586(14) 0.0340(6) Uani 1 1 d . . .
H10A H 0.1330 0.9202 0.0463 0.041 Uiso 1 1 calc R . .
C11 C 0.2820(3) 0.88613(18) 0.12266(14) 0.0303(6) Uani 1 1 d . . .
H11A H 0.2995 0.9406 0.1419 0.036 Uiso 1 1 calc R . .
C12 C 0.3560(2) 0.81789(17) 0.15130(13) 0.0252(5) Uani 1 1 d . . .
C13 C 0.3308(2) 0.73961(16) 0.12132(13) 0.0240(5) Uani 1 1 d . . .
H13A H 0.3834 0.6938 0.1391 0.029 Uiso 1 1 calc R . .
C14 C 0.4586(2) 0.82768(16) 0.21555(13) 0.0255(5) Uani 1 1 d . . .
H14A H 0.4849 0.8871 0.2198 0.031 Uiso 1 1 calc R . .
H14B H 0.5292 0.7936 0.2109 0.031 Uiso 1 1 calc R . .
C15 C 0.3101(2) 0.84376(18) 0.28340(14) 0.0286(6) Uani 1 1 d . . .
H15A H 0.3138 0.9033 0.2721 0.043 Uiso 1 1 calc R . .
H15B H 0.2988 0.8383 0.3297 0.043 Uiso 1 1 calc R . .
H15C H 0.2411 0.8172 0.2503 0.043 Uiso 1 1 calc R . .
C16 C 0.5290(2) 0.83376(17) 0.33668(14) 0.0277(5) Uani 1 1 d . . .
H16A H 0.5300 0.8958 0.3352 0.033 Uiso 1 1 calc R . .
H16B H 0.6075 0.8132 0.3297 0.033 Uiso 1 1 calc R . .
C17 C 0.5178(3) 0.80546(17) 0.40609(14) 0.0281(6) Uani 1 1 d . . .
H17A H 0.5899 0.8250 0.4421 0.034 Uiso 1 1 calc R . .
H17B H 0.4434 0.8304 0.4153 0.034 Uiso 1 1 calc R . .
C18 C 0.6361(2) 0.67682(19) 0.42237(15) 0.0317(6) Uani 1 1 d . . .
H18A H 0.6860 0.6983 0.4663 0.047 Uiso 1 1 calc R . .
H18B H 0.6734 0.6932 0.3856 0.047 Uiso 1 1 calc R . .
H18C H 0.6319 0.6155 0.4244 0.047 Uiso 1 1 calc R . .
C19 C 0.4514(2) 0.68613(17) 0.46257(13) 0.0262(5) Uani 1 1 d . . .
H19A H 0.3774 0.7207 0.4598 0.031 Uiso 1 1 calc R . .
H19B H 0.5090 0.6952 0.5082 0.031 Uiso 1 1 calc R . .
C20 C 0.4161(2) 0.59483(17) 0.45415(12) 0.0250(5) Uani 1 1 d . . .
H20A H 0.4911 0.5604 0.4606 0.030 Uiso 1 1 calc R . .
H20B H 0.3753 0.5787 0.4900 0.030 Uiso 1 1 calc R . .
C21 C 0.2065(2) 0.60579(17) 0.38364(13) 0.0249(5) Uani 1 1 d . . .
H21A H 0.1738 0.5716 0.4151 0.037 Uiso 1 1 calc R . .
H21B H 0.1535 0.6001 0.3370 0.037 Uiso 1 1 calc R . .
H21C H 0.2093 0.6648 0.3977 0.037 Uiso 1 1 calc R . .
C22 C 0.3337(2) 0.48283(16) 0.37807(13) 0.0240(5) Uani 1 1 d . . .
H22A H 0.3285 0.4575 0.4219 0.029 Uiso 1 1 calc R . .
H22B H 0.4137 0.4663 0.3705 0.029 Uiso 1 1 calc R . .
C23 C 0.2330(2) 0.44594(16) 0.32105(13) 0.0231(5) Uani 1 1 d . . .
C24 C 0.1335(2) 0.40494(17) 0.33509(13) 0.0261(5) Uani 1 1 d . . .
H24A H 0.1283 0.4001 0.3811 0.031 Uiso 1 1 calc R . .
C25 C 0.0415(2) 0.37093(17) 0.28190(14) 0.0264(5) Uani 1 1 d . . .
H25A H -0.0243 0.3410 0.2921 0.032 Uiso 1 1 calc R . .
C26 C 0.0452(2) 0.38044(16) 0.21395(13) 0.0251(5) Uani 1 1 d . . .
H26A H -0.0185 0.3581 0.1779 0.030 Uiso 1 1 calc R . .
C27 C 0.1438(2) 0.42331(16) 0.19925(13) 0.0226(5) Uani 1 1 d . . .
C28 C 0.2385(2) 0.45268(15) 0.25319(13) 0.0220(5) Uani 1 1 d . . .
H28A H 0.3083 0.4778 0.2435 0.026 Uiso 1 1 calc R . .
C29 C 0.1137(3) 0.4092(2) -0.22506(15) 0.0364(7) Uani 1 1 d . . .
H29A H 0.1897 0.4432 -0.2157 0.044 Uiso 1 1 calc R . .
H29B H 0.0427 0.4474 -0.2404 0.044 Uiso 1 1 calc R . .
C30 C 0.1140(3) 0.34615(19) -0.27951(15) 0.0337(6) Uani 1 1 d . . .
H30A H 0.0375 0.3117 -0.2881 0.040 Uiso 1 1 calc R . .
C31 C 0.2262(3) 0.28865(19) -0.25559(16) 0.0348(6) Uani 1 1 d . . .
H31A H 0.2220 0.2594 -0.2136 0.052 Uiso 1 1 calc R . .
H31B H 0.3012 0.3224 -0.2465 0.052 Uiso 1 1 calc R . .
H31C H 0.2269 0.2474 -0.2915 0.052 Uiso 1 1 calc R . .
C32 C 0.1166(3) 0.3931(2) -0.34477(16) 0.0363(7) Uani 1 1 d . . .
H32A H 0.0442 0.4294 -0.3586 0.054 Uiso 1 1 calc R . .
H32B H 0.1162 0.3527 -0.3814 0.054 Uiso 1 1 calc R . .
H32C H 0.1910 0.4275 -0.3363 0.054 Uiso 1 1 calc R . .
C33 C 0.2030(2) 0.61131(16) 0.18016(13) 0.0227(5) Uani 1 1 d . . .
O5 O 0.4773(6) 1.0142(5) 0.5116(3) 0.0679(11) Uani 0.50 1 d PU A -1
C34 C 0.4826(9) 1.0378(7) 0.4317(5) 0.0664(11) Uani 0.50 1 d PU A -1
H34A H 0.5680 1.0334 0.4278 0.080 Uiso 0.50 1 calc PR A -1
H34B H 0.4311 0.9980 0.3987 0.080 Uiso 0.50 1 calc PR A -1
C35 C 0.4391(8) 1.1203(6) 0.4167(4) 0.0645(12) Uani 0.50 1 d PU A -1
H35A H 0.4418 1.1350 0.3701 0.097 Uiso 0.50 1 calc PR A -1
H35B H 0.4907 1.1592 0.4494 0.097 Uiso 0.50 1 calc PR A -1
H35C H 0.3544 1.1240 0.4203 0.097 Uiso 0.50 1 calc PR A -1
C36 C 0.5242(9) 0.9507(7) 0.5352(5) 0.0685(11) Uani 0.50 1 d PU A -1
H36A H 0.6040 0.9454 0.5240 0.082 Uiso 0.50 1 calc PR A -1
H36B H 0.4720 0.9033 0.5131 0.082 Uiso 0.50 1 calc PR A -1
C37 C 0.5439(9) 0.9437(7) 0.6057(5) 0.0685(12) Uani 0.50 1 d PU A -1
H37A H 0.5820 0.8894 0.6210 0.103 Uiso 0.50 1 calc PR A -1
H37B H 0.4654 0.9478 0.6176 0.103 Uiso 0.50 1 calc PR A -1
H37C H 0.5983 0.9890 0.6284 0.103 Uiso 0.50 1 calc PR A -1

loop_
_atom_site_aniso_label
_atom_site_aniso_U_11
_atom_site_aniso_U_22
_atom_site_aniso_U_33
_atom_site_aniso_U_23
_atom_site_aniso_U_13
_atom_site_aniso_U_12
Ni1 0.02517(17) 0.02607(17) 0.01447(15) -0.00027(12) 0.00578(12) -0.00017(12)
Fe1 0.02184(18) 0.02266(18) 0.01870(18) 0.00000(13) 0.00559(13) 0.00040(13)
Cl1 0.0296(3) 0.0289(3) 0.0488(4) -0.0062(3) 0.0169(3) 0.0005(3)
O1 0.0503(12) 0.0276(10) 0.0258(10) -0.0039(8) 0.0089(9) -0.0024(9)
O2 0.0373(11) 0.0412(11) 0.0184(9) 0.0053(8) 0.0100(8) -0.0022(9)
O3 0.0457(12) 0.0416(12) 0.0208(9) -0.0072(8) 0.0065(9) 0.0088(10)
N1 0.0270(11) 0.0251(11) 0.0184(10) -0.0009(8) 0.0056(8) -0.0005(8)
N2 0.0245(10) 0.0307(12) 0.0171(10) -0.0020(9) 0.0057(8) 0.0012(9)
N3 0.0311(11) 0.0330(12) 0.0159(10) 0.0029(9) 0.0071(9) -0.0001(9)
N4 0.0232(10) 0.0254(11) 0.0212(10) 0.0009(8) 0.0073(8) 0.0008(8)
N5 0.0239(10) 0.0263(11) 0.0230(11) 0.0011(9) 0.0043(8) 0.0001(8)
N6 0.0206(10) 0.0260(11) 0.0158(10) 0.0008(8) 0.0023(8) 0.0012(8)
N7 0.0262(11) 0.0265(11) 0.0188(10) 0.0036(9) 0.0068(8) 0.0016(8)
C1 0.0267(13) 0.0306(14) 0.0223(13) -0.0029(10) 0.0058(10) 0.0008(10)
C2 0.0217(12) 0.0358(14) 0.0211(12) -0.0014(11) 0.0048(10) 0.0031(10)
C3 0.0286(13) 0.0327(14) 0.0261(13) -0.0055(11) 0.0045(11) 0.0032(11)
C4 0.0242(13) 0.0458(17) 0.0199(12) -0.0057(11) 0.0042(10) 0.0090(11)
C5 0.0285(13) 0.0422(16) 0.0183(12) 0.0012(11) 0.0061(10) 0.0073(11)
C6 0.0227(12) 0.0375(15) 0.0198(12) 0.0020(11) 0.0068(10) 0.0044(10)
C7 0.0236(12) 0.0383(15) 0.0203(12) 0.0012(11) 0.0064(10) 0.0015(11)
C8 0.0309(13) 0.0303(13) 0.0175(11) 0.0032(10) 0.0105(10) 0.0003(10)
C9 0.0355(15) 0.0378(15) 0.0197(12) 0.0082(11) 0.0074(11) 0.0058(12)
C10 0.0440(16) 0.0341(15) 0.0257(14) 0.0106(12) 0.0123(12) 0.0122(13)
C11 0.0420(16) 0.0268(13) 0.0249(13) 0.0045(11) 0.0139(12) 0.0053(11)
C12 0.0291(13) 0.0283(13) 0.0212(12) 0.0036(10) 0.0119(10) 0.0012(10)
C13 0.0277(12) 0.0257(12) 0.0209(12) 0.0038(10) 0.0105(10) 0.0023(10)
C14 0.0305(13) 0.0240(13) 0.0245(13) 0.0028(10) 0.0116(11) -0.0007(10)
C15 0.0301(13) 0.0324(14) 0.0250(13) 0.0004(11) 0.0106(11) 0.0060(11)
C16 0.0291(13) 0.0263(13) 0.0265(13) -0.0017(10) 0.0051(11) -0.0044(10)
C17 0.0319(14) 0.0254(13) 0.0241(13) -0.0021(10) 0.0023(11) -0.0032(11)
C18 0.0227(13) 0.0365(15) 0.0342(15) 0.0024(12) 0.0046(11) -0.0001(11)
C19 0.0281(13) 0.0324(14) 0.0168(12) -0.0011(10) 0.0034(10) -0.0004(10)
C20 0.0256(12) 0.0316(14) 0.0161(11) 0.0031(10) 0.0025(9) -0.0004(10)
C21 0.0226(12) 0.0306(13) 0.0220(12) -0.0002(10) 0.0067(10) 0.0016(10)
C22 0.0271(12) 0.0263(13) 0.0177(11) 0.0034(10) 0.0046(10) 0.0005(10)
C23 0.0247(12) 0.0227(12) 0.0211(12) 0.0020(10) 0.0045(10) 0.0021(9)
C24 0.0298(13) 0.0293(13) 0.0208(12) 0.0009(10) 0.0097(10) 0.0007(10)
C25 0.0256(12) 0.0270(13) 0.0286(14) -0.0002(11) 0.0108(11) -0.0024(10)
C26 0.0244(12) 0.0257(13) 0.0247(13) -0.0029(10) 0.0054(10) 0.0000(10)
C27 0.0261(12) 0.0221(12) 0.0207(12) -0.0002(9) 0.0079(10) 0.0030(9)
C28 0.0227(12) 0.0205(12) 0.0233(12) 0.0013(9) 0.0068(10) 0.0016(9)
C29 0.0469(17) 0.0381(16) 0.0241(14) 0.0001(12) 0.0094(12) 0.0024(13)
C30 0.0346(15) 0.0333(15) 0.0337(15) -0.0024(12) 0.0096(12) -0.0002(12)
C31 0.0348(15) 0.0331(15) 0.0404(16) 0.0054(12) 0.0168(13) 0.0058(12)
C32 0.0350(15) 0.0387(16) 0.0385(17) 0.0073(13) 0.0154(13) 0.0060(12)
C33 0.0242(12) 0.0247(12) 0.0197(12) 0.0055(10) 0.0067(10) 0.0023(9)
O5 0.064(2) 0.092(3) 0.042(2) -0.020(2) 0.004(2) 0.0124(19)
C34 0.062(2) 0.091(3) 0.041(2) -0.021(2) 0.005(2) 0.010(2)
C35 0.060(2) 0.090(3) 0.040(2) -0.021(2) 0.007(2) 0.009(2)
C36 0.064(2) 0.091(3) 0.045(2) -0.019(2) 0.004(2) 0.011(2)
C37 0.064(2) 0.090(3) 0.045(2) -0.018(2) 0.004(2) 0.010(2)

loop_
_atom_type_symbol
_atom_type_description
_atom_type_scat_dispersion_real
_atom_type_scat_dispersion_imag
_atom_type_scat_source
C C 0.0033 0.0016 'International Tables Vol C Tables 4.2.6.8 and 6.1.1.4'
H H 0.0000 0.0000 'International Tables Vol C Tables 4.2.6.8 and 6.1.1.4'
N N 0.0061 0.0033 'International Tables Vol C Tables 4.2.6.8 and 6.1.1.4'
O O 0.0106 0.0060 'International Tables Vol C Tables 4.2.6.8 and 6.1.1.4'
Cl Cl 0.1484 0.1585 'International Tables Vol C Tables 4.2.6.8 and 6.1.1.4'
Fe Fe 0.3463 0.8444 'International Tables Vol C Tables 4.2.6.8 and 6.1.1.4'
Ni Ni 0.3393 1.1124 'International Tables Vol C Tables 4.2.6.8 and 6.1.1.4'

loop_
_geom_angle_atom_site_label_1
_geom_angle_atom_site_label_2
_geom_angle_atom_site_label_3
_geom_angle
N2 Ni1 C33 177.45(10)
N2 Ni1 N1 82.39(9)
C33 Ni1 N1 99.03(10)
N2 Ni1 N3 81.96(10)
C33 Ni1 N3 96.55(10)
N1 Ni1 N3 164.28(9)
N2 Ni1 Fe1 155.07(7)
C33 Ni1 Fe1 22.84(8)
N1 Ni1 Fe1 97.04(6)
N3 Ni1 Fe1 96.50(7)
N7 Fe1 N5 152.63(8)
N7 Fe1 Cl1 100.14(6)
N5 Fe1 Cl1 107.04(6)
N7 Fe1 N6 92.48(8)
N5 Fe1 N6 79.29(8)
Cl1 Fe1 N6 101.36(6)
N7 Fe1 N4 93.66(8)
N5 Fe1 N4 78.62(8)
Cl1 Fe1 N4 113.40(6)
N6 Fe1 N4 142.93(7)
N7 Fe1 Ni1 28.34(6)
N5 Fe1 Ni1 178.97(6)
Cl1 Fe1 Ni1 71.95(2)
N6 Fe1 Ni1 100.66(5)
N4 Fe1 Ni1 101.93(5)
C4 O3 C29 117.0(2)
C1 N1 C27 118.3(2)
C1 N1 Ni1 116.28(17)
C27 N1 Ni1 125.32(17)
C2 N2 C6 122.0(2)
C2 N2 Ni1 119.07(18)
C6 N2 Ni1 118.96(19)
C7 N3 C8 118.0(2)
C7 N3 Ni1 116.86(19)
C8 N3 Ni1 125.17(16)
C15 N4 C16 110.0(2)
C15 N4 C14 109.3(2)
C16 N4 C14 104.60(19)
C15 N4 Fe1 104.77(15)
C16 N4 Fe1 104.91(15)
C14 N4 Fe1 122.88(15)
C19 N5 C17 110.3(2)
C19 N5 C18 110.0(2)
C17 N5 C18 108.9(2)
C19 N5 Fe1 108.61(15)
C17 N5 Fe1 110.94(16)
C18 N5 Fe1 108.08(17)
C21 N6 C20 109.41(19)
C21 N6 C22 110.0(2)
C20 N6 C22 105.14(19)
C21 N6 Fe1 106.70(15)
C20 N6 Fe1 105.24(15)
C22 N6 Fe1 119.95(15)
C33 N7 Fe1 138.3(2)
O1 C1 N1 128.7(2)
O1 C1 C2 121.2(2)
N1 C1 C2 110.1(2)
N2 C2 C3 120.6(3)
N2 C2 C1 112.1(2)
C3 C2 C1 127.2(3)
C2 C3 C4 118.0(3)
C2 C3 H3A 121.0
C4 C3 H3A 121.0
O3 C4 C5 123.7(3)
O3 C4 C3 116.2(3)
C5 C4 C3 120.1(2)
C6 C5 C4 117.9(3)
C6 C5 H5A 121.1
C4 C5 H5A 121.1
N2 C6 C5 121.4(3)
N2 C6 C7 112.2(2)
C5 C6 C7 126.4(2)
O2 C7 N3 128.2(3)
O2 C7 C6 121.8(2)
N3 C7 C6 110.0(2)
C13 C8 C9 119.4(3)
C13 C8 N3 118.3(2)
C9 C8 N3 122.2(2)
C10 C9 C8 119.6(3)
C10 C9 H9A 120.2
C8 C9 H9A 120.2
C9 C10 C11 120.8(3)
C9 C10 H10A 119.6
C11 C10 H10A 119.6
C10 C11 C12 119.7(3)
C10 C11 H11A 120.2
C12 C11 H11A 120.2
C13 C12 C11 119.1(2)
C13 C12 C14 119.6(2)
C11 C12 C14 121.2(2)
C12 C13 C8 121.3(2)
C12 C13 H13A 119.4
C8 C13 H13A 119.4
C12 C14 N4 114.5(2)
C12 C14 H14A 108.6
N4 C14 H14A 108.6
C12 C14 H14B 108.6
N4 C14 H14B 108.6
H14A C14 H14B 107.6
N4 C15 H15A 109.5
N4 C15 H15B 109.5
H15A C15 H15B 109.5
N4 C15 H15C 109.5
H15A C15 H15C 109.5
H15B C15 H15C 109.5
N4 C16 C17 111.6(2)
N4 C16 H16A 109.3
C17 C16 H16A 109.3
N4 C16 H16B 109.3
C17 C16 H16B 109.3
H16A C16 H16B 108.0
N5 C17 C16 110.3(2)
N5 C17 H17A 109.6
C16 C17 H17A 109.6
N5 C17 H17B 109.6
C16 C17 H17B 109.6
H17A C17 H17B 108.1
N5 C18 H18A 109.5
N5 C18 H18B 109.5
H18A C18 H18B 109.5
N5 C18 H18C 109.5
H18A C18 H18C 109.5
H18B C18 H18C 109.5
N5 C19 C20 110.3(2)
N5 C19 H19A 109.6
C20 C19 H19A 109.6
N5 C19 H19B 109.6
C20 C19 H19B 109.6
H19A C19 H19B 108.1
N6 C20 C19 112.1(2)
N6 C20 H20A 109.2
C19 C20 H20A 109.2
N6 C20 H20B 109.2
C19 C20 H20B 109.2
H20A C20 H20B 107.9
N6 C21 H21A 109.5
N6 C21 H21B 109.5
H21A C21 H21B 109.5
N6 C21 H21C 109.5
H21A C21 H21C 109.5
H21B C21 H21C 109.5
N6 C22 C23 115.8(2)
N6 C22 H22A 108.3
C23 C22 H22A 108.3
N6 C22 H22B 108.3
C23 C22 H22B 108.3
H22A C22 H22B 107.4
C24 C23 C28 118.9(2)
C24 C23 C22 121.0(2)
C28 C23 C22 120.1(2)
C23 C24 C25 120.3(2)
C23 C24 H24A 119.9
C25 C24 H24A 119.9
C26 C25 C24 120.6(2)
C26 C25 H25A 119.7
C24 C25 H25A 119.7
C25 C26 C27 119.5(2)
C25 C26 H26A 120.3
C27 C26 H26A 120.3
C28 C27 C26 119.2(2)
C28 C27 N1 118.3(2)
C26 C27 N1 122.4(2)
C23 C28 C27 121.4(2)
C23 C28 H28A 119.3
C27 C28 H28A 119.3
O3 C29 C30 108.7(2)
O3 C29 H29A 110.0
C30 C29 H29A 110.0
O3 C29 H29B 110.0
C30 C29 H29B 110.0
H29A C29 H29B 108.3
C29 C30 C32 108.1(3)
C29 C30 C31 109.3(3)
C32 C30 C31 111.4(2)
C29 C30 H30A 109.3
C32 C30 H30A 109.3
C31 C30 H30A 109.3
C30 C31 H31A 109.5
C30 C31 H31B 109.5
H31A C31 H31B 109.5
C30 C31 H31C 109.5
H31A C31 H31C 109.5
H31B C31 H31C 109.5
C30 C32 H32A 109.5
C30 C32 H32B 109.5
H32A C32 H32B 109.5
C30 C32 H32C 109.5
H32A C32 H32C 109.5
H32B C32 H32C 109.5
N7 C33 Ni1 170.2(2)
C36 O5 C34 117.2(7)
C35 C34 O5 108.5(7)
C35 C34 H34A 110.0
O5 C34 H34A 110.0
C35 C34 H34B 110.0
O5 C34 H34B 110.0
H34A C34 H34B 108.4
C34 C35 H35A 109.5
C34 C35 H35B 109.5
H35A C35 H35B 109.5
C34 C35 H35C 109.5
H35A C35 H35C 109.5
H35B C35 H35C 109.5
O5 C36 C37 114.7(10)
O5 C36 H36A 108.6
C37 C36 H36A 108.6
O5 C36 H36B 108.6
C37 C36 H36B 108.6
H36A C36 H36B 107.6
C36 C37 H37A 109.5
C36 C37 H37B 109.5
H37A C37 H37B 109.5
C36 C37 H37C 109.5
H37A C37 H37C 109.5
H37B C37 H37C 109.5

loop_
_geom_bond_atom_site_label_1
_geom_bond_atom_site_label_2
_geom_bond_distance
Ni1 N2 1.841(2)
Ni1 C33 1.878(3)
Ni1 N1 1.916(2)
Ni1 N3 1.916(2)
Fe1 N7 2.099(2)
Fe1 N5 2.212(2)
Fe1 Cl1 2.2849(8)
Fe1 N6 2.337(2)
Fe1 N4 2.339(2)
O1 C1 1.231(3)
O2 C7 1.241(3)
O3 C4 1.346(3)
O3 C29 1.471(4)
N1 C1 1.365(3)
N1 C27 1.430(3)
N2 C2 1.332(4)
N2 C6 1.336(3)
N3 C7 1.354(3)
N3 C8 1.421(4)
N4 C15 1.483(3)
N4 C16 1.484(3)
N4 C14 1.511(3)
N5 C19 1.481(3)
N5 C17 1.486(3)
N5 C18 1.490(3)
N6 C21 1.485(3)
N6 C20 1.492(3)
N6 C22 1.506(3)
N7 C33 1.163(3)
C1 C2 1.504(4)
C2 C3 1.380(4)
C3 C4 1.412(4)
C3 H3A 0.9500
C4 C5 1.393(4)
C5 C6 1.374(4)
C5 H5A 0.9500
C6 C7 1.497(4)
C8 C13 1.392(4)
C8 C9 1.398(4)
C9 C10 1.385(4)
C9 H9A 0.9500
C10 C11 1.393(4)
C10 H10A 0.9500
C11 C12 1.401(4)
C11 H11A 0.9500
C12 C13 1.384(4)
C12 C14 1.505(4)
C13 H13A 0.9500
C14 H14A 0.9900
C14 H14B 0.9900
C15 H15A 0.9800
C15 H15B 0.9800
C15 H15C 0.9800
C16 C17 1.510(4)
C16 H16A 0.9900
C16 H16B 0.9900
C17 H17A 0.9900
C17 H17B 0.9900
C18 H18A 0.9800
C18 H18B 0.9800
C18 H18C 0.9800
C19 C20 1.507(4)
C19 H19A 0.9900
C19 H19B 0.9900
C20 H20A 0.9900
C20 H20B 0.9900
C21 H21A 0.9800
C21 H21B 0.9800
C21 H21C 0.9800
C22 C23 1.511(3)
C22 H22A 0.9900
C22 H22B 0.9900
C23 C24 1.392(4)
C23 C28 1.393(3)
C24 C25 1.395(4)
C24 H24A 0.9500
C25 C26 1.393(4)
C25 H25A 0.9500
C26 C27 1.403(4)
C26 H26A 0.9500
C27 C28 1.394(4)
C28 H28A 0.9500
C29 C30 1.491(4)
C29 H29A 0.9900
C29 H29B 0.9900
C30 C32 1.523(4)
C30 C31 1.536(4)
C30 H30A 1.0000
C31 H31A 0.9800
C31 H31B 0.9800
C31 H31C 0.9800
C32 H32A 0.9800
C32 H32B 0.9800
C32 H32C 0.9800
O5 C36 1.184(12)
O5 C34 1.673(12)
C34 C35 1.409(13)
C34 H34A 0.9900
C34 H34B 0.9900
C35 H35A 0.9800
C35 H35B 0.9800
C35 H35C 0.9800
C36 C37 1.387(12)
C36 H36A 0.9900
C36 H36B 0.9900
C37 H37A 0.9800
C37 H37B 0.9800
C37 H37C 0.9800

loop_
_geom_torsion_atom_site_label_1
_geom_torsion_atom_site_label_2
_geom_torsion_atom_site_label_3
_geom_torsion_atom_site_label_4
_geom_torsion
N2 Ni1 Fe1 N7 174.0(2)
C33 Ni1 Fe1 N7 -2.4(2)
N1 Ni1 Fe1 N7 -98.91(14)
N3 Ni1 Fe1 N7 89.10(14)
N2 Ni1 Fe1 N5 -24(3)
C33 Ni1 Fe1 N5 160(3)
N1 Ni1 Fe1 N5 63(3)
N3 Ni1 Fe1 N5 -109(3)
N2 Ni1 Fe1 Cl1 -12.24(17)
C33 Ni1 Fe1 Cl1 171.40(19)
N1 Ni1 Fe1 Cl1 74.85(7)
N3 Ni1 Fe1 Cl1 -97.15(7)
N2 Ni1 Fe1 N6 -110.84(18)
C33 Ni1 Fe1 N6 72.8(2)
N1 Ni1 Fe1 N6 -23.76(8)
N3 Ni1 Fe1 N6 164.25(9)
N2 Ni1 Fe1 N4 98.74(18)
C33 Ni1 Fe1 N4 -77.6(2)
N1 Ni1 Fe1 N4 -174.18(8)
N3 Ni1 Fe1 N4 13.83(9)
N2 Ni1 N1 C1 -1.58(19)
C33 Ni1 N1 C1 -179.44(19)
N3 Ni1 N1 C1 -7.2(5)
Fe1 Ni1 N1 C1 -156.45(18)
N2 Ni1 N1 C27 -178.4(2)
C33 Ni1 N1 C27 3.8(2)
N3 Ni1 N1 C27 176.0(3)
Fe1 Ni1 N1 C27 26.7(2)
C33 Ni1 N2 C2 125(2)
N1 Ni1 N2 C2 1.39(19)
N3 Ni1 N2 C2 179.9(2)
Fe1 Ni1 N2 C2 91.7(2)
C33 Ni1 N2 C6 -55(2)
N1 Ni1 N2 C6 -178.9(2)
N3 Ni1 N2 C6 -0.40(19)
Fe1 Ni1 N2 C6 -88.5(2)
N2 Ni1 N3 C7 -0.81(19)
C33 Ni1 N3 C7 177.1(2)
N1 Ni1 N3 C7 4.8(5)
Fe1 Ni1 N3 C7 154.10(18)
N2 Ni1 N3 C8 -179.1(2)
C33 Ni1 N3 C8 -1.2(2)
N1 Ni1 N3 C8 -173.5(3)
Fe1 Ni1 N3 C8 -24.2(2)
N7 Fe1 N4 C15 55.05(16)
N5 Fe1 N4 C15 -98.44(16)
Cl1 Fe1 N4 C15 157.75(14)
N6 Fe1 N4 C15 -44.0(2)
Ni1 Fe1 N4 C15 82.44(15)
N7 Fe1 N4 C16 170.91(16)
N5 Fe1 N4 C16 17.42(15)
Cl1 Fe1 N4 C16 -86.39(15)
N6 Fe1 N4 C16 71.90(19)
Ni1 Fe1 N4 C16 -161.70(14)
N7 Fe1 N4 C14 -70.23(19)
N5 Fe1 N4 C14 136.28(19)
Cl1 Fe1 N4 C14 32.48(19)
N6 Fe1 N4 C14 -169.24(16)
Ni1 Fe1 N4 C14 -42.84(18)
N7 Fe1 N5 C19 56.1(3)
Cl1 Fe1 N5 C19 -116.96(15)
N6 Fe1 N5 C19 -18.23(16)
N4 Fe1 N5 C19 131.82(17)
Ni1 Fe1 N5 C19 -105(3)
N7 Fe1 N5 C17 -65.2(3)
Cl1 Fe1 N5 C17 121.70(16)
N6 Fe1 N5 C17 -139.57(18)
N4 Fe1 N5 C17 10.48(17)
Ni1 Fe1 N5 C17 133(3)
N7 Fe1 N5 C18 175.41(18)
Cl1 Fe1 N5 C18 2.32(18)
N6 Fe1 N5 C18 101.05(17)
N4 Fe1 N5 C18 -108.90(17)
Ni1 Fe1 N5 C18 14(4)
N7 Fe1 N6 C21 -47.55(16)
N5 Fe1 N6 C21 106.15(16)
Cl1 Fe1 N6 C21 -148.41(14)
N4 Fe1 N6 C21 51.8(2)
Ni1 Fe1 N6 C21 -74.89(15)
N7 Fe1 N6 C20 -163.74(16)
N5 Fe1 N6 C20 -10.04(15)
Cl1 Fe1 N6 C20 95.40(15)
N4 Fe1 N6 C20 -64.3(2)
Ni1 Fe1 N6 C20 168.92(14)
N7 Fe1 N6 C22 78.27(17)
N5 Fe1 N6 C22 -128.03(18)
Cl1 Fe1 N6 C22 -22.59(17)
N4 Fe1 N6 C22 177.67(15)
Ni1 Fe1 N6 C22 50.93(17)
N5 Fe1 N7 C33 -177.1(2)
Cl1 Fe1 N7 C33 -3.8(3)
N6 Fe1 N7 C33 -105.8(3)
N4 Fe1 N7 C33 110.8(3)
Ni1 Fe1 N7 C33 2.2(2)
C27 N1 C1 O1 -3.6(4)
Ni1 N1 C1 O1 179.3(2)
C27 N1 C1 C2 178.5(2)
Ni1 N1 C1 C2 1.4(3)
C6 N2 C2 C3 -0.9(4)
Ni1 N2 C2 C3 178.80(19)
C6 N2 C2 C1 179.3(2)
Ni1 N2 C2 C1 -0.9(3)
O1 C1 C2 N2 -178.4(2)
N1 C1 C2 N2 -0.4(3)
O1 C1 C2 C3 1.9(4)
N1 C1 C2 C3 179.9(3)
N2 C2 C3 C4 0.6(4)
C1 C2 C3 C4 -179.7(2)
C29 O3 C4 C5 -2.4(4)
C29 O3 C4 C3 178.8(2)
C2 C3 C4 O3 179.1(2)
C2 C3 C4 C5 0.2(4)
O3 C4 C5 C6 -179.6(2)
C3 C4 C5 C6 -0.8(4)
C2 N2 C6 C5 0.3(4)
Ni1 N2 C6 C5 -179.4(2)
C2 N2 C6 C7 -178.9(2)
Ni1 N2 C6 C7 1.4(3)
C4 C5 C6 N2 0.6(4)
C4 C5 C6 C7 179.6(2)
C8 N3 C7 O2 2.2(4)
Ni1 N3 C7 O2 -176.3(2)
C8 N3 C7 C6 -179.9(2)
Ni1 N3 C7 C6 1.7(3)
N2 C6 C7 O2 176.2(2)
C5 C6 C7 O2 -3.0(4)
N2 C6 C7 N3 -1.9(3)
C5 C6 C7 N3 178.9(3)
C7 N3 C8 C13 -123.2(3)
Ni1 N3 C8 C13 55.1(3)
C7 N3 C8 C9 60.7(3)
Ni1 N3 C8 C9 -121.0(2)
C13 C8 C9 C10 -0.7(4)
N3 C8 C9 C10 175.3(2)
C8 C9 C10 C11 -0.9(4)
C9 C10 C11 C12 0.4(4)
C10 C11 C12 C13 1.7(4)
C10 C11 C12 C14 -175.7(2)
C11 C12 C13 C8 -3.4(4)
C14 C12 C13 C8 174.1(2)
C9 C8 C13 C12 2.9(4)
N3 C8 C13 C12 -173.3(2)
C13 C12 C14 N4 -80.1(3)
C11 C12 C14 N4 97.4(3)
C15 N4 C14 C12 -50.5(3)
C16 N4 C14 C12 -168.2(2)
Fe1 N4 C14 C12 72.7(3)
C15 N4 C16 C17 68.7(3)
C14 N4 C16 C17 -174.0(2)
Fe1 N4 C16 C17 -43.5(2)
C19 N5 C17 C16 -157.7(2)
C18 N5 C17 C16 81.6(3)
Fe1 N5 C17 C16 -37.3(3)
N4 C16 C17 N5 56.3(3)
C17 N5 C19 C20 166.5(2)
C18 N5 C19 C20 -73.3(3)
Fe1 N5 C19 C20 44.8(2)
C21 N6 C20 C19 -76.9(3)
C22 N6 C20 C19 165.0(2)
Fe1 N6 C20 C19 37.5(2)
N5 C19 C20 N6 -57.5(3)
C21 N6 C22 C23 47.5(3)
C20 N6 C22 C23 165.2(2)
Fe1 N6 C22 C23 -76.7(2)
N6 C22 C23 C24 -104.4(3)
N6 C22 C23 C28 75.5(3)
C28 C23 C24 C25 0.3(4)
C22 C23 C24 C25 -179.7(2)
C23 C24 C25 C26 -2.6(4)
C24 C25 C26 C27 1.2(4)
C25 C26 C27 C28 2.5(4)
C25 C26 C27 N1 -174.1(2)
C1 N1 C27 C28 133.8(3)
Ni1 N1 C27 C28 -49.5(3)
C1 N1 C27 C26 -49.6(3)
Ni1 N1 C27 C26 127.1(2)
C24 C23 C28 C27 3.5(4)
C22 C23 C28 C27 -176.5(2)
C26 C27 C28 C23 -4.9(4)
N1 C27 C28 C23 171.9(2)
C4 O3 C29 C30 170.7(2)
O3 C29 C30 C32 177.7(2)
O3 C29 C30 C31 -60.9(3)
Fe1 N7 C33 Ni1 -15.8(15)
N2 Ni1 C33 N7 -25(3)
N1 Ni1 C33 N7 98.7(13)
N3 Ni1 C33 N7 -79.2(13)
Fe1 Ni1 C33 N7 12.0(11)
C36 O5 C34 C35 -171.3(8)
C34 O5 C36 C37 165.0(8)
